data_7028819
loop_
_publ_author_name
'Hock, Sebastian J.'
'Schaper, Lars-Arne'
'P\"othig, Alexander'
'Drees, Markus'
'Herdtweck, Eberhardt'
'Hiltner, Oliver'
'Herrmann, Wolfgang A.'
'K\"uhn, Fritz E'

_publ_section_title
;
 Synthesis and characterisation of chelated cationic ReI(CO)3bis(NHC)(WCA)
 complexes.
;
_journal_issue 5
_journal_name_full 'Dalton transactions (Cambridge, England : 2003)'
_journal_page_first 2259
_journal_page_last 2271
_journal_paper_doi 10.1039/c3dt52605d
_journal_volume 43
_journal_year 2014
_chemical_formula_moiety '2(C32 H35 N5 O3 Re), 2(F6 P), C2 H3 N'
_chemical_formula_sum 'C66 H73 F12 N11 O6 P2 Re2'
_chemical_formula_weight 1778.71
_space_group_IT_number 14
_symmetry_cell_setting monoclinic
_symmetry_Int_Tables_number 14
_symmetry_space_group_name_Hall '-P 2yn'
_symmetry_space_group_name_H-M 'P 1 21/n 1'
_atom_sites_solution_hydrogens geom
_atom_sites_solution_primary direct
_atom_sites_solution_secondary difmap
_cell_angle_alpha 90
_cell_angle_beta 96.311(1)
_cell_angle_gamma 90
_cell_formula_units_Z 4
_cell_length_a 9.8542(1)
_cell_length_b 24.3821(3)
_cell_length_c 29.5971(4)
_cell_measurement_reflns_used 9934
_cell_measurement_temperature 123
_cell_measurement_theta_max 25.3989
_cell_measurement_theta_min 2.2409
_cell_volume 7068.08(15)
_computing_cell_refinement 'SAINT (Bruker, 2008b)'
_computing_data_collection 'APEX II Control Software (Bruker, 2008a)'
_computing_data_reduction 'SAINT (Bruker, 2008b)'
_computing_molecular_graphics 'PLATON (Spek, 2011)'
_computing_publication_material 'PLATON (Spek, 2011), enCIFer (Allen, 2004)'
_computing_structure_refinement 'SHELXL97 (Sheldrick, 1997), SHELXLE (Huebschle, 2011)'
_computing_structure_solution 'SHELXS97 (Sheldrick, 1997)'
_diffrn_ambient_temperature 123
_diffrn_detector ' CCD plate '
_diffrn_detector_area_resol_mean 16
_diffrn_measured_fraction_theta_full 0.997
_diffrn_measured_fraction_theta_max 0.997
_diffrn_measurement_device ' \k-geometry diffractometer '
_diffrn_measurement_device_type ' Bruker APEX-II CCD '
_diffrn_measurement_method ' phi- and omega-rotation '
_diffrn_radiation_monochromator graphite
_diffrn_radiation_probe x-ray
_diffrn_radiation_source 'fine-focus sealed tube'
_diffrn_radiation_type MoK\a
_diffrn_radiation_wavelength 0.71073
_diffrn_reflns_av_R_equivalents 0.0570
_diffrn_reflns_av_sigmaI/netI 0.0240
_diffrn_reflns_limit_h_max 11
_diffrn_reflns_limit_h_min -11
_diffrn_reflns_limit_k_max 29
_diffrn_reflns_limit_k_min -29
_diffrn_reflns_limit_l_max 35
_diffrn_reflns_limit_l_min -35
_diffrn_reflns_number 189575
_diffrn_reflns_reduction_process
;
;
_diffrn_reflns_theta_full 25.53
_diffrn_reflns_theta_max 25.53
_diffrn_reflns_theta_min 1.38
_exptl_absorpt_coefficient_mu 3.557
_exptl_absorpt_correction_T_max 0.764
_exptl_absorpt_correction_T_min 0.245
_exptl_absorpt_correction_type multi-scan
_exptl_absorpt_process_details 'SADABS, Bruker, 2008b'
_exptl_crystal_colour yellow
_exptl_crystal_density_diffrn 1.671
_exptl_crystal_density_method 'Not Measured'
_exptl_crystal_description fragment
_exptl_crystal_F_000 3528
_exptl_crystal_size_max 0.550
_exptl_crystal_size_mid 0.220
_exptl_crystal_size_min 0.080
_refine_diff_density_max 0.938
_refine_diff_density_min -0.476
_refine_diff_density_rms 0.080
_refine_ls_extinction_method none
_refine_ls_goodness_of_fit_ref 1.031
_refine_ls_hydrogen_treatment constr
_refine_ls_matrix_type full
_refine_ls_number_parameters 962
_refine_ls_number_reflns 13124
_refine_ls_number_restraints 0
_refine_ls_restrained_S_all 1.031
_refine_ls_R_factor_all 0.0305
_refine_ls_R_factor_gt 0.0219
_refine_ls_shift/su_max 0.049
_refine_ls_shift/su_mean 0.001
_refine_ls_structure_factor_coef Fsqd
_refine_ls_weighting_details 'calc w=1/[\s^2^(Fo^2^)+(0.0175P)^2^+8.6376P] where P=(Fo^2^+2Fc^2^)/3'
_refine_ls_weighting_scheme calc
_refine_ls_wR_factor_gt 0.0435
_refine_ls_wR_factor_ref 0.0461
_reflns_number_gt 11348
_reflns_number_total 13124
_reflns_threshold_expression I>2\s(I)
_cod_data_source_file c3dt52605d.txt
_cod_data_source_block Compound_3b
_cod_depositor_comments
;
The following automatic conversions were performed:

'_symmetry_cell_setting' value 'Monoclinic' changed to 'monoclinic'
according to
/usr/data/users/saulius/automatic-downloads/current/RSC/lib/dictionaries/cif_core.dic
dictionary named 'cif_core.dic' version 2.4.2 from 2011-04-26.

Automatic conversion script
Id: cif_fix_values 2281 2013-09-26 08:29:07Z andrius 
;
_cod_original_sg_symbol_H-M 'P 21/n'
_cod_database_code 7028819

loop_
_symmetry_equiv_pos_site_id
_symmetry_equiv_pos_as_xyz
1 x,y,z
2 1/2-x,1/2+y,1/2-z
3 -x,-y,-z
4 1/2+x,1/2-y,1/2+z

loop_
_atom_site_aniso_label
_atom_site_aniso_U_11
_atom_site_aniso_U_22
_atom_site_aniso_U_33
_atom_site_aniso_U_23
_atom_site_aniso_U_13
_atom_site_aniso_U_12
Re1 0.0163(1) 0.0132(1) 0.0152(1) -0.0017(1) 0.0024(1) -0.0023(1)
O1 0.0343(13) 0.0196(12) 0.0362(14) 0.0040(10) -0.0097(11) -0.0020(10)
O2 0.0370(13) 0.0308(13) 0.0322(13) -0.0024(11) 0.0205(11) -0.0062(11)
O3 0.0325(13) 0.0158(12) 0.0344(13) -0.0037(10) 0.0016(10) -0.0055(10)
N1 0.0190(13) 0.0171(13) 0.0178(13) -0.0028(10) 0.0028(10) -0.0048(10)
N2 0.0196(13) 0.0143(12) 0.0204(13) 0.0005(10) 0.0036(11) -0.0036(10)
N3 0.0186(13) 0.0179(13) 0.0217(14) -0.0047(10) 0.0039(11) -0.0002(10)
N4 0.0202(13) 0.0191(13) 0.0171(13) -0.0031(10) 0.0011(10) 0.0028(10)
N5 0.0190(13) 0.0182(13) 0.0217(14) -0.0041(11) -0.0001(11) -0.0025(10)
C1 0.0235(16) 0.0194(16) 0.0205(17) -0.0048(13) 0.0024(13) -0.0074(13)
C2 0.0257(16) 0.0112(14) 0.0233(17) -0.0033(12) -0.0001(14) -0.0046(12)
C3 0.0181(15) 0.0226(17) 0.0203(16) -0.0030(13) 0.0033(13) -0.0004(12)
C4 0.0177(15) 0.0158(15) 0.0176(15) -0.0007(12) 0.0062(12) -0.0029(12)
C5 0.0244(16) 0.0189(16) 0.0276(18) -0.0078(13) -0.0003(14) -0.0078(13)
C6 0.0263(17) 0.0155(15) 0.0297(18) -0.0041(13) 0.0030(14) -0.0065(13)
C7 0.0256(16) 0.0159(15) 0.0196(16) 0.0009(12) 0.0033(13) -0.0028(12)
C8 0.0276(17) 0.0159(15) 0.0212(16) -0.0028(12) 0.0021(13) 0.0016(13)
C9 0.0241(16) 0.0187(15) 0.0225(17) -0.0075(13) 0.0076(13) 0.0014(13)
C10 0.0183(15) 0.0132(14) 0.0208(16) -0.0019(12) 0.0044(12) -0.0023(12)
C11 0.0224(16) 0.0237(17) 0.0242(17) -0.0005(13) -0.0071(13) 0.0030(13)
C12 0.0163(15) 0.0220(16) 0.0313(18) -0.0030(14) -0.0007(13) 0.0036(13)
C13 0.0242(16) 0.0161(15) 0.0157(15) -0.0022(12) -0.0019(13) -0.0056(12)
C14 0.0214(15) 0.0176(15) 0.0218(16) -0.0051(13) 0.0006(13) -0.0056(12)
C15 0.0255(17) 0.0235(17) 0.0262(18) -0.0066(14) -0.0068(14) -0.0013(13)
C16 0.041(2) 0.0187(16) 0.0210(17) -0.0024(13) -0.0074(15) -0.0060(15)
C17 0.046(2) 0.0246(17) 0.0140(16) -0.0013(13) 0.0010(15) -0.0115(15)
C18 0.0272(17) 0.0213(16) 0.0183(16) -0.0047(13) 0.0030(13) -0.0115(13)
C19 0.0245(17) 0.0363(19) 0.0265(18) 0.0012(15) 0.0050(14) -0.0033(14)
C20 0.071(3) 0.029(2) 0.031(2) 0.0019(16) -0.018(2) 0.0030(19)
C21 0.042(2) 0.038(2) 0.0240(18) -0.0097(15) 0.0143(16) -0.0083(17)
C22 0.0233(16) 0.0198(16) 0.0168(16) -0.0039(12) -0.0048(13) 0.0058(13)
C23 0.0254(17) 0.0226(17) 0.0194(16) -0.0043(13) -0.0055(13) 0.0013(13)
C24 0.0269(17) 0.0203(16) 0.0232(17) -0.0064(13) -0.0067(14) 0.0015(13)
C25 0.0328(18) 0.0260(17) 0.0159(16) -0.0046(13) -0.0047(14) 0.0084(14)
C26 0.0340(18) 0.0276(17) 0.0145(16) 0.0005(13) 0.0030(14) 0.0057(14)
C27 0.0284(17) 0.0228(16) 0.0134(15) 0.0013(12) -0.0013(13) 0.0045(13)
C28 0.0233(17) 0.0257(17) 0.035(2) -0.0077(15) -0.0023(15) -0.0036(14)
C29 0.049(2) 0.0298(19) 0.0249(19) -0.0091(15) 0.0045(16) 0.0083(16)
C30 0.044(2) 0.0225(17) 0.0274(19) 0.0017(14) 0.0102(16) 0.0030(15)
C31 0.0223(16) 0.0300(19) 0.0227(17) -0.0057(14) 0.0043(14) -0.0049(14)
C32 0.037(2) 0.063(3) 0.040(2) -0.007(2) 0.0209(18) -0.0122(19)
Re2 0.0170(1) 0.0142(1) 0.0166(1) -0.0003(1) 0.0011(1) -0.0006(1)
O4 0.0405(14) 0.0201(12) 0.0306(13) 0.0046(10) -0.0019(11) 0.0019(10)
O5 0.0338(13) 0.0247(12) 0.0306(13) -0.0001(10) 0.0163(11) 0.0035(10)
O6 0.0329(13) 0.0213(12) 0.0394(14) -0.0023(10) -0.0091(11) -0.0074(10)
N6 0.0169(12) 0.0172(13) 0.0187(13) -0.0006(10) 0.0003(10) -0.0013(10)
N7 0.0191(13) 0.0185(13) 0.0206(14) 0.0024(11) 0.0039(11) -0.0024(10)
N8 0.0230(13) 0.0175(13) 0.0177(13) -0.0005(10) 0.0016(11) 0.0023(10)
N9 0.0227(13) 0.0206(13) 0.0192(14) -0.0021(11) -0.0024(11) 0.0010(11)
N10 0.0198(13) 0.0191(13) 0.0193(14) 0.0000(11) -0.0006(11) -0.0036(11)
C33 0.0185(15) 0.0252(17) 0.0169(16) -0.0034(13) 0.0000(12) -0.0034(13)
C34 0.0262(17) 0.0121(14) 0.0215(17) 0.0026(12) -0.0046(14) -0.0017(12)
C35 0.0209(16) 0.0244(17) 0.0196(16) 0.0014(13) -0.0006(13) 0.0036(14)
C36 0.0201(15) 0.0150(15) 0.0205(16) 0.0003(12) 0.0027(13) 0.0027(12)
C37 0.0194(16) 0.0217(16) 0.0282(18) -0.0009(14) -0.0016(13) -0.0041(13)
C38 0.0192(16) 0.0235(17) 0.0318(19) 0.0016(14) 0.0025(14) -0.0035(13)
C39 0.0244(16) 0.0232(17) 0.0219(17) 0.0044(13) 0.0071(13) -0.0030(13)
C40 0.0298(17) 0.0193(16) 0.0231(17) 0.0035(13) -0.0012(14) -0.0037(13)
C41 0.0290(17) 0.0139(15) 0.0233(17) -0.0024(13) -0.0003(14) 0.0002(13)
C42 0.0206(15) 0.0179(15) 0.0152(15) -0.0006(12) 0.0029(12) 0.0006(12)
C43 0.0290(18) 0.0248(17) 0.0255(18) 0.0044(14) -0.0015(14) 0.0094(14)
C44 0.0310(18) 0.0183(16) 0.0240(17) 0.0020(13) -0.0027(14) 0.0048(13)
C45 0.0153(15) 0.0213(16) 0.0160(15) -0.0016(12) -0.0017(12) -0.0040(12)
C46 0.0219(16) 0.0186(15) 0.0187(16) -0.0058(12) -0.0016(13) -0.0051(12)
C47 0.0297(17) 0.0293(18) 0.0167(16) -0.0079(13) 0.0065(14) -0.0082(14)
C48 0.0310(18) 0.0283(18) 0.0164(16) 0.0000(13) -0.0058(14) -0.0115(14)
C49 0.0271(17) 0.0219(16) 0.0255(18) 0.0042(14) -0.0079(14) -0.0019(14)
C50 0.0195(16) 0.0237(17) 0.0206(16) 0.0024(13) -0.0037(13) -0.0013(13)
C51 0.0283(17) 0.0242(17) 0.0285(18) -0.0038(14) 0.0068(15) -0.0014(14)
C52 0.050(2) 0.043(2) 0.0207(18) 0.0077(16) 0.0000(17) -0.0105(18)
C53 0.0224(17) 0.0260(18) 0.037(2) 0.0052(15) 0.0008(15) 0.0053(14)
C54 0.0211(16) 0.0212(16) 0.0219(17) 0.0006(13) -0.0064(13) 0.0009(13)
C55 0.0205(16) 0.0333(19) 0.0292(18) 0.0047(15) -0.0012(14) 0.0026(14)
C56 0.0216(17) 0.040(2) 0.036(2) 0.0076(17) -0.0058(15) -0.0087(15)
C57 0.036(2) 0.0245(18) 0.036(2) 0.0042(15) -0.0137(17) -0.0051(15)
C58 0.0364(19) 0.0253(18) 0.0222(17) -0.0021(14) -0.0076(15) 0.0026(15)
C59 0.0240(16) 0.0225(16) 0.0189(16) 0.0016(13) -0.0055(13) 0.0016(13)
C60 0.0259(19) 0.057(3) 0.039(2) -0.0009(19) 0.0063(16) 0.0021(17)
C61 0.059(3) 0.034(2) 0.053(3) 0.0004(19) -0.015(2) -0.0180(19)
C62 0.0334(19) 0.0288(18) 0.0235(18) -0.0031(14) 0.0023(15) -0.0015(15)
C63 0.0217(16) 0.0228(17) 0.0217(17) -0.0023(13) 0.0010(14) -0.0009(13)
C64 0.0280(19) 0.046(2) 0.040(2) -0.0043(17) 0.0145(17) -0.0001(16)
P1 0.0313(5) 0.0430(5) 0.0278(5) 0.0121(4) 0.0137(4) 0.0148(4)
F1A 0.087(7) 0.042(3) 0.052(5) 0.013(3) 0.050(5) 0.018(4)
F2A 0.152(7) 0.111(6) 0.108(5) 0.085(4) 0.111(5) 0.111(5)
F3A 0.077(4) 0.097(4) 0.0285(19) -0.001(2) 0.003(2) 0.065(3)
F4A 0.036(2) 0.100(4) 0.187(7) 0.063(4) 0.001(3) -0.020(2)
F5A 0.099(5) 0.083(4) 0.050(2) 0.045(3) 0.016(3) 0.057(3)
F6A 0.097(4) 0.061(4) 0.163(7) -0.054(4) 0.018(5) -0.017(3)
F1 0.081(18) 0.029(7) 0.015(6) -0.008(5) 0.000(9) 0.024(9)
F2 0.063(8) 0.016(5) 0.015(5) -0.006(4) 0.028(5) -0.004(5)
F3 0.30(3) 0.013(6) 0.17(2) 0.029(10) 0.22(2) 0.026(13)
F4 0.040(8) 0.18(2) 0.068(12) -0.074(13) -0.035(7) 0.062(11)
F5 0.21(3) 0.032(7) 0.047(9) -0.008(7) 0.081(13) -0.018(10)
F6 0.043(10) 0.21(3) 0.22(3) -0.17(2) -0.065(13) 0.057(12)
P2 0.0316(5) 0.0501(6) 0.0230(5) 0.0022(4) 0.0061(4) 0.0129(4)
F8 0.093(2) 0.109(2) 0.0270(13) -0.0110(13) -0.0007(13) 0.0692(17)
F9 0.123(2) 0.0499(16) 0.0691(18) 0.0131(13) 0.0507(17) 0.0334(15)
F10 0.0980(19) 0.0500(14) 0.0343(13) -0.0055(11) 0.0263(13) 0.0032(13)
F11 0.136(3) 0.076(2) 0.0571(17) 0.0317(15) 0.0448(18) 0.0366(18)
F12 0.0369(14) 0.104(2) 0.138(3) -0.064(2) -0.0053(16) 0.0081(15)
F13 0.0381(15) 0.170(3) 0.073(2) 0.013(2) 0.0057(14) -0.0021(17)
N11 0.067(2) 0.0267(17) 0.0408(19) 0.0047(14) 0.0210(17) 0.0011(15)
C65 0.0331(19) 0.0244(18) 0.034(2) 0.0055(16) 0.0040(16) -0.0040(15)
C66 0.048(2) 0.044(2) 0.046(2) -0.0178(19) 0.000(2) -0.0012(19)

loop_
_atom_site_label
_atom_site_type_symbol
_atom_site_thermal_displace_type
_atom_site_fract_x
_atom_site_fract_y
_atom_site_fract_z
_atom_site_occupancy
_atom_site_U_iso_or_equiv
_atom_site_calc_flag
_atom_site_refinement_flags
_atom_site_disorder_assembly
_atom_site_disorder_group
Re1 Re Uani 0.61223(1) 0.38480(1) 0.37492(1) 1.000 0.0149(1) d . . .
O1 O Uani 0.8006(2) 0.30542(9) 0.43417(8) 1.000 0.0310(8) d . . .
O2 O Uani 0.4225(2) 0.38555(9) 0.45062(8) 1.000 0.0321(8) d . . .
O3 O Uani 0.5189(2) 0.26600(8) 0.35274(7) 1.000 0.0277(7) d . . .
N1 N Uani 0.8017(2) 0.47049(10) 0.43667(8) 1.000 0.0179(8) d . . .
N2 N Uani 0.6785(2) 0.51721(9) 0.38699(8) 1.000 0.0180(7) d . . .
N3 N Uani 0.3574(2) 0.46071(10) 0.33596(8) 1.000 0.0193(8) d . . .
N4 N Uani 0.4109(2) 0.40913(10) 0.28247(8) 1.000 0.0189(8) d . . .
N5 N Uani 0.7514(2) 0.39070(10) 0.32464(8) 1.000 0.0198(8) d . . .
C1 C Uani 0.7409(3) 0.33925(12) 0.41406(10) 1.000 0.0211(9) d . . .
C2 C Uani 0.4929(3) 0.38483(11) 0.42187(10) 1.000 0.0203(9) d . . .
C3 C Uani 0.5474(3) 0.31145(12) 0.35765(10) 1.000 0.0203(9) d . . .
C4 C Uani 0.7056(3) 0.46420(11) 0.40003(10) 1.000 0.0167(9) d . . .
C5 C Uani 0.8303(3) 0.52515(12) 0.44619(11) 1.000 0.0239(10) d . . .
C6 C Uani 0.7527(3) 0.55427(12) 0.41521(11) 1.000 0.0238(10) d . . .
C7 C Uani 0.5870(3) 0.53700(12) 0.34818(10) 1.000 0.0203(9) d . . .
C8 C Uani 0.4454(3) 0.55008(12) 0.36170(10) 1.000 0.0216(9) d . . .
C9 C Uani 0.3704(3) 0.49870(12) 0.37471(10) 1.000 0.0214(9) d . . .
C10 C Uani 0.4525(3) 0.42274(11) 0.32690(10) 1.000 0.0173(9) d . . .
C11 C Uani 0.2948(3) 0.43779(12) 0.26568(11) 1.000 0.0242(10) d . . .
C12 C Uani 0.2618(3) 0.47018(12) 0.29904(11) 1.000 0.0235(9) d . . .
C13 C Uani 0.8768(3) 0.42866(12) 0.46340(10) 1.000 0.0190(9) d . . .
C14 C Uani 0.9957(3) 0.40737(12) 0.44836(10) 1.000 0.0204(9) d . . .
C15 C Uani 1.0674(3) 0.36820(13) 0.47582(11) 1.000 0.0258(10) d . . .
C16 C Uani 1.0247(3) 0.35136(13) 0.51666(11) 1.000 0.0277(10) d . . .
C17 C Uani 0.9101(3) 0.37535(13) 0.53126(10) 1.000 0.0284(10) d . . .
C18 C Uani 0.8341(3) 0.41451(12) 0.50527(10) 1.000 0.0222(9) d . . .
C19 C Uani 1.0449(3) 0.42448(14) 0.40422(11) 1.000 0.0289(10) d . . .
C20 C Uani 1.1020(4) 0.30773(14) 0.54471(12) 1.000 0.0454(14) d . . .
C21 C Uani 0.7116(3) 0.44172(14) 0.52212(11) 1.000 0.0339(11) d . . .
C22 C Uani 0.4709(3) 0.36927(12) 0.25456(10) 1.000 0.0205(9) d . . .
C23 C Uani 0.4187(3) 0.31579(12) 0.25300(10) 1.000 0.0231(10) d . . .
C24 C Uani 0.4751(3) 0.27846(13) 0.22481(10) 1.000 0.0242(10) d . . .
C25 C Uani 0.5771(3) 0.29342(13) 0.19815(10) 1.000 0.0255(10) d . . .
C26 C Uani 0.6197(3) 0.34796(13) 0.19893(10) 1.000 0.0253(10) d . . .
C27 C Uani 0.5669(3) 0.38685(12) 0.22648(10) 1.000 0.0218(9) d . . .
C28 C Uani 0.2995(3) 0.30056(13) 0.27848(11) 1.000 0.0284(10) d . . .
C29 C Uani 0.6370(4) 0.25212(14) 0.16792(11) 1.000 0.0345(11) d . . .
C30 C Uani 0.6067(4) 0.44637(13) 0.22370(11) 1.000 0.0308(11) d . . .
C31 C Uani 0.8335(3) 0.39516(13) 0.30071(11) 1.000 0.0249(10) d . . .
C32 C Uani 0.9391(4) 0.40247(17) 0.27052(13) 1.000 0.0454(14) d . . .
Re2 Re Uani 0.12264(1) 0.17662(1) 0.40694(1) 1.000 0.0160(1) d . . .
O4 O Uani 0.0329(2) 0.28387(9) 0.35690(8) 1.000 0.0308(8) d . . .
O5 O Uani -0.0709(2) 0.20441(9) 0.47860(8) 1.000 0.0288(7) d . . .
O6 O Uani 0.3119(2) 0.26958(9) 0.44710(8) 1.000 0.0322(8) d . . .
N6 N Uani -0.0853(2) 0.12864(9) 0.32326(8) 1.000 0.0177(7) d . . .
N7 N Uani -0.1259(2) 0.09034(10) 0.38548(8) 1.000 0.0193(8) d . . .
N8 N Uani 0.2067(2) 0.05075(10) 0.44150(8) 1.000 0.0195(8) d . . .
N9 N Uani 0.3240(2) 0.10963(10) 0.48239(8) 1.000 0.0212(8) d . . .
N10 N Uani 0.2634(2) 0.15623(10) 0.35979(8) 1.000 0.0196(8) d . . .
C33 C Uani 0.0590(3) 0.24185(13) 0.37317(10) 1.000 0.0203(9) d . . .
C34 C Uani 0.0011(3) 0.19341(11) 0.45158(10) 1.000 0.0205(9) d . . .
C35 C Uani 0.2506(3) 0.23122(13) 0.43525(10) 1.000 0.0218(9) d . . .
C36 C Uani -0.0387(3) 0.12676(11) 0.36868(10) 1.000 0.0185(9) d . . .
C37 C Uani -0.1964(3) 0.09411(12) 0.31291(11) 1.000 0.0234(10) d . . .
C38 C Uani -0.2213(3) 0.07002(13) 0.35191(11) 1.000 0.0249(10) d . . .
C39 C Uani -0.1049(3) 0.06423(12) 0.43023(10) 1.000 0.0228(10) d . . .
C40 C Uani -0.0249(3) 0.01121(12) 0.42629(11) 1.000 0.0244(10) d . . .
C41 C Uani 0.1121(3) 0.02133(12) 0.40843(10) 1.000 0.0223(9) d . . .
C42 C Uani 0.2238(3) 0.10606(11) 0.44638(10) 1.000 0.0178(9) d . . .
C43 C Uani 0.3638(3) 0.05851(13) 0.49917(11) 1.000 0.0268(10) d . . .
C44 C Uani 0.2906(3) 0.02161(13) 0.47355(10) 1.000 0.0249(10) d . . .
C45 C Uani -0.0348(3) 0.16153(12) 0.28819(10) 1.000 0.0178(9) d . . .
C46 C Uani 0.0648(3) 0.13940(12) 0.26339(10) 1.000 0.0200(9) d . . .
C47 C Uani 0.1070(3) 0.17112(13) 0.22831(10) 1.000 0.0249(10) d . . .
C48 C Uani 0.0496(3) 0.22183(13) 0.21678(10) 1.000 0.0259(10) d . . .
C49 C Uani -0.0525(3) 0.24108(13) 0.24117(11) 1.000 0.0256(10) d . . .
C50 C Uani -0.0985(3) 0.21155(12) 0.27683(10) 1.000 0.0217(9) d . . .
C51 C Uani 0.1190(3) 0.08214(12) 0.27215(11) 1.000 0.0267(10) d . . .
C52 C Uani 0.0968(4) 0.25503(15) 0.17833(11) 1.000 0.0382(11) d . . .
C53 C Uani -0.2171(3) 0.23134(13) 0.30000(12) 1.000 0.0287(11) d . . .
C54 C Uani 0.3904(3) 0.15832(12) 0.50163(10) 1.000 0.0221(9) d . . .
C55 C Uani 0.5091(3) 0.17672(14) 0.48474(11) 1.000 0.0280(10) d . . .
C56 C Uani 0.5707(3) 0.22362(14) 0.50438(12) 1.000 0.0332(11) d . . .
C57 C Uani 0.5172(4) 0.25124(13) 0.53934(12) 1.000 0.0335(11) d . . .
C58 C Uani 0.4038(3) 0.22946(13) 0.55669(11) 1.000 0.0288(10) d . . .
C59 C Uani 0.3380(3) 0.18258(12) 0.53873(10) 1.000 0.0224(9) d . . .
C60 C Uani 0.5675(3) 0.14862(16) 0.44591(12) 1.000 0.0404(14) d . . .
C61 C Uani 0.5792(4) 0.30481(15) 0.55690(14) 1.000 0.0502(16) d . . .
C62 C Uani 0.2167(3) 0.15882(13) 0.55854(11) 1.000 0.0286(11) d . . .
C63 C Uani 0.3482(3) 0.14653(12) 0.33791(11) 1.000 0.0222(10) d . . .
C64 C Uani 0.4572(3) 0.13399(15) 0.31058(13) 1.000 0.0372(11) d . . .
P1 P Uani -0.01764(9) 0.59419(4) 0.31682(3) 1.000 0.0333(3) d . . .
F1A F Uani -0.1078(12) 0.6212(5) 0.3522(4) 0.760(11) 0.057(3) d P A 2
F2A F Uani 0.0773(10) 0.5725(3) 0.2815(3) 0.760(11) 0.117(3) d P A 2
F3A F Uani -0.0928(8) 0.6329(3) 0.27844(13) 0.760(11) 0.068(2) d P A 2
F4A F Uani 0.0858(5) 0.6435(3) 0.3275(3) 0.760(11) 0.109(3) d P A 2
F5A F Uani 0.0624(7) 0.5594(2) 0.35506(16) 0.760(11) 0.077(2) d P A 2
F6A F Uani -0.1218(6) 0.5483(3) 0.3058(3) 0.760(11) 0.107(3) d P A 2
F1 F Uani -0.065(4) 0.6200(14) 0.3578(10) 0.240(11) 0.042(7) d P A 1
F2 F Uani 0.0225(16) 0.5551(5) 0.2753(5) 0.240(11) 0.030(4) d P A 1
F3 F Uani 0.037(4) 0.6445(5) 0.2989(10) 0.240(11) 0.147(12) d P A 1
F4 F Uani -0.1622(17) 0.6038(12) 0.2901(7) 0.240(11) 0.099(8) d P A 1
F5 F Uani -0.073(3) 0.5351(6) 0.3328(6) 0.240(11) 0.091(11) d P A 1
F6 F Uani 0.1219(19) 0.5778(13) 0.3426(11) 0.240(11) 0.164(15) d P A 1
P2 P Uani 0.02800(9) 0.45373(4) 0.14411(3) 1.000 0.0347(3) d . . .
F8 F Uani 0.0547(3) 0.42322(12) 0.09894(7) 1.000 0.0769(10) d . . .
F9 F Uani 0.0421(3) 0.39836(10) 0.17193(9) 1.000 0.0777(10) d . . .
F10 F Uani 0.0022(3) 0.48513(9) 0.18946(7) 1.000 0.0594(9) d . . .
F11 F Uani 0.0203(3) 0.51078(12) 0.11845(9) 1.000 0.0872(13) d . . .
F12 F Uani -0.1298(2) 0.44688(13) 0.13318(12) 1.000 0.0941(13) d . . .
F13 F Uani 0.1874(2) 0.46102(15) 0.15574(10) 1.000 0.0937(13) d . . .
N11 N Uani 0.8517(3) 0.10448(12) 0.53997(11) 1.000 0.0437(11) d . . .
C65 C Uani 0.8252(3) 0.13324(14) 0.56794(12) 1.000 0.0305(11) d . . .
C66 C Uani 0.7915(4) 0.16947(16) 0.60409(13) 1.000 0.0464(12) d . . .
H5 H Uiso 0.89300 0.53910 0.47010 1.000 0.0290 c R . .
H6 H Uiso 0.74900 0.59310 0.41290 1.000 0.0290 c R . .
H7A H Uiso 0.57890 0.50870 0.32400 1.000 0.0240 c R . .
H7B H Uiso 0.62630 0.57040 0.33570 1.000 0.0240 c R . .
H8A H Uiso 0.45460 0.57580 0.38770 1.000 0.0260 c R . .
H8B H Uiso 0.39080 0.56850 0.33600 1.000 0.0260 c R . .
H9A H Uiso 0.42190 0.48100 0.40140 1.000 0.0260 c R . .
H9B H Uiso 0.27880 0.50870 0.38280 1.000 0.0260 c R . .
H11 H Uiso 0.24770 0.43490 0.23600 1.000 0.0290 c R . .
H12 H Uiso 0.18710 0.49500 0.29770 1.000 0.0280 c R . .
H15 H Uiso 1.14780 0.35260 0.46620 1.000 0.0310 c R . .
H17 H Uiso 0.88250 0.36480 0.55980 1.000 0.0340 c R . .
H19A H Uiso 1.14340 0.41810 0.40560 1.000 0.0430 c R . .
H19B H Uiso 1.02570 0.46350 0.39900 1.000 0.0430 c R . .
H19C H Uiso 0.99760 0.40300 0.37930 1.000 0.0430 c R . .
H20A H Uiso 1.19250 0.30300 0.53440 1.000 0.0680 c R . .
H20B H Uiso 1.05180 0.27300 0.54120 1.000 0.0680 c R . .
H20C H Uiso 1.11220 0.31870 0.57680 1.000 0.0680 c R . .
H21A H Uiso 0.69460 0.42550 0.55130 1.000 0.0510 c R . .
H21B H Uiso 0.63150 0.43620 0.49990 1.000 0.0510 c R . .
H21C H Uiso 0.72920 0.48110 0.52610 1.000 0.0510 c R . .
H24 H Uiso 0.44320 0.24170 0.22370 1.000 0.0290 c R . .
H26 H Uiso 0.68690 0.35880 0.18000 1.000 0.0300 c R . .
H28A H Uiso 0.29670 0.26070 0.28220 1.000 0.0420 c R . .
H28B H Uiso 0.21440 0.31310 0.26130 1.000 0.0420 c R . .
H28C H Uiso 0.31020 0.31810 0.30850 1.000 0.0420 c R . .
H29A H Uiso 0.70780 0.26980 0.15220 1.000 0.0520 c R . .
H29B H Uiso 0.56480 0.23810 0.14550 1.000 0.0520 c R . .
H29C H Uiso 0.67710 0.22170 0.18650 1.000 0.0520 c R . .
H30A H Uiso 0.68520 0.44970 0.20620 1.000 0.0460 c R . .
H30B H Uiso 0.63110 0.46080 0.25440 1.000 0.0460 c R . .
H30C H Uiso 0.52980 0.46730 0.20860 1.000 0.0460 c R . .
H32A H Uiso 0.90840 0.38660 0.24070 1.000 0.0680 c R . .
H32B H Uiso 1.02290 0.38400 0.28340 1.000 0.0680 c R . .
H32C H Uiso 0.95720 0.44170 0.26710 1.000 0.0680 c R . .
H37 H Uiso -0.24540 0.08860 0.28380 1.000 0.0280 c R . .
H38 H Uiso -0.29090 0.04400 0.35570 1.000 0.0300 c R . .
H39A H Uiso -0.19420 0.05610 0.44120 1.000 0.0270 c R . .
H39B H Uiso -0.05370 0.08920 0.45230 1.000 0.0270 c R . .
H40A H Uiso -0.00930 -0.00640 0.45650 1.000 0.0290 c R . .
H40B H Uiso -0.07950 -0.01430 0.40560 1.000 0.0290 c R . .
H41A H Uiso 0.15290 -0.01430 0.40120 1.000 0.0270 c R . .
H41B H Uiso 0.09750 0.04290 0.38000 1.000 0.0270 c R . .
H43 H Uiso 0.43050 0.05110 0.52410 1.000 0.0320 c R . .
H44 H Uiso 0.29510 -0.01710 0.47670 1.000 0.0300 c R . .
H47 H Uiso 0.17730 0.15760 0.21180 1.000 0.0300 c R . .
H49 H Uiso -0.09260 0.27570 0.23330 1.000 0.0310 c R . .
H51A H Uiso 0.20440 0.07780 0.25840 1.000 0.0400 c R . .
H51B H Uiso 0.05180 0.05550 0.25870 1.000 0.0400 c R . .
H51C H Uiso 0.13600 0.07590 0.30500 1.000 0.0400 c R . .
H52A H Uiso 0.11490 0.29280 0.18850 1.000 0.0580 c R . .
H52B H Uiso 0.02560 0.25490 0.15250 1.000 0.0580 c R . .
H52C H Uiso 0.18050 0.23890 0.16910 1.000 0.0580 c R . .
H53A H Uiso -0.22350 0.27140 0.29750 1.000 0.0430 c R . .
H53B H Uiso -0.20390 0.22080 0.33220 1.000 0.0430 c R . .
H53C H Uiso -0.30150 0.21470 0.28550 1.000 0.0430 c R . .
H56 H Uiso 0.65170 0.23710 0.49360 1.000 0.0400 c R . .
H58 H Uiso 0.36990 0.24720 0.58170 1.000 0.0350 c R . .
H60A H Uiso 0.54350 0.10960 0.44570 1.000 0.0600 c R . .
H60B H Uiso 0.66710 0.15250 0.44960 1.000 0.0600 c R . .
H60C H Uiso 0.53010 0.16540 0.41710 1.000 0.0600 c R . .
H61A H Uiso 0.67890 0.30140 0.56110 1.000 0.0760 c R . .
H61B H Uiso 0.54610 0.31370 0.58610 1.000 0.0760 c R . .
H61C H Uiso 0.55300 0.33400 0.53490 1.000 0.0760 c R . .
H62A H Uiso 0.14590 0.14930 0.53390 1.000 0.0430 c R . .
H62B H Uiso 0.18070 0.18590 0.57860 1.000 0.0430 c R . .
H62C H Uiso 0.24460 0.12580 0.57600 1.000 0.0430 c R . .
H64A H Uiso 0.43580 0.14960 0.28010 1.000 0.0560 c R . .
H64B H Uiso 0.46690 0.09410 0.30820 1.000 0.0560 c R . .
H64C H Uiso 0.54290 0.14970 0.32490 1.000 0.0560 c R . .
H66A H Uiso 0.83000 0.20590 0.59980 1.000 0.0700 c R . .
H66B H Uiso 0.82980 0.15460 0.63350 1.000 0.0700 c R . .
H66C H Uiso 0.69210 0.17230 0.60330 1.000 0.0700 c R . .

loop_
_atom_type_symbol
_atom_type_description
_atom_type_scat_dispersion_real
_atom_type_scat_dispersion_imag
_atom_type_scat_source
C C 0.0033 0.0016 ' International Tables Vol C Tables 4.2.6.8 and 6.1.1.4'
H H 0.0000 0.0000 ' International Tables Vol C Tables 4.2.6.8 and 6.1.1.4'
F F 0.0171 0.0103 ' International Tables Vol C Tables 4.2.6.8 and 6.1.1.4'
N N 0.0061 0.0033 ' International Tables Vol C Tables 4.2.6.8 and 6.1.1.4'
O O 0.0106 0.0060 ' International Tables Vol C Tables 4.2.6.8 and 6.1.1.4'
P P 0.1023 0.0942 ' International Tables Vol C Tables 4.2.6.8 and 6.1.1.4'
Re Re -1.0185 7.2310 ' International Tables Vol C Tables 4.2.6.8 and 6.1.1.4'

loop_
_geom_angle_atom_site_label_1
_geom_angle_atom_site_label_2
_geom_angle_atom_site_label_3
_geom_angle
_geom_angle_publ_flag
N5 Re1 C1 91.53(11) yes
N5 Re1 C2 175.55(10) yes
N5 Re1 C3 95.52(11) yes
N5 Re1 C4 84.32(10) yes
N5 Re1 C10 89.44(10) yes
C1 Re1 C2 88.87(12) yes
C1 Re1 C3 78.91(12) yes
C1 Re1 C4 94.48(11) yes
C1 Re1 C10 170.38(11) yes
C2 Re1 C3 88.91(12) yes
C2 Re1 C4 91.23(11) yes
C2 Re1 C10 90.90(12) yes
C3 Re1 C4 173.38(11) yes
C3 Re1 C10 91.48(11) yes
C4 Re1 C10 95.14(10) yes
C34 Re2 C42 94.61(11) yes
C35 Re2 C36 170.36(11) yes
C35 Re2 C42 94.02(12) yes
C36 Re2 C42 95.62(10) yes
N10 Re2 C33 92.89(11) yes
N10 Re2 C34 177.41(11) yes
N10 Re2 C35 90.22(11) yes
N10 Re2 C36 91.11(10) yes
N10 Re2 C42 83.00(10) yes
C33 Re2 C34 89.37(12) yes
C33 Re2 C35 79.63(13) yes
C33 Re2 C36 90.76(11) yes
C33 Re2 C42 172.47(12) yes
C34 Re2 C35 88.95(12) yes
C34 Re2 C36 90.11(12) yes
F3A P1 F4A 86.1(4) yes
F3A P1 F5A 176.4(4) yes
F3A P1 F6A 91.9(4) yes
F4A P1 F5A 90.3(4) yes
F4 P1 F6 173.7(16) yes
F5 P1 F6 86.4(15) yes
F5A P1 F6A 91.8(4) yes
F1A P1 F2A 175.0(5) yes
F1A P1 F3A 88.5(5) yes
F1A P1 F4A 87.0(5) yes
F1A P1 F5A 91.3(5) yes
F1A P1 F6A 91.9(5) yes
F2A P1 F3A 89.4(4) yes
F2A P1 F4A 88.3(4) yes
F2A P1 F5A 90.5(4) yes
F2A P1 F6A 92.7(4) yes
F3 P1 F4 92.4(17) yes
F3 P1 F5 174.6(14) yes
F3 P1 F6 93.0(18) yes
F4 P1 F5 87.9(14) yes
F4A P1 F6A 177.7(3) yes
F2 P1 F4 89.4(10) yes
F1 P1 F2 169.2(14) yes
F1 P1 F3 95.9(17) yes
F1 P1 F4 89.9(16) yes
F1 P1 F5 89.6(15) yes
F1 P1 F6 92.8(18) yes
F2 P1 F3 95.0(12) yes
F2 P1 F5 79.6(8) yes
F2 P1 F6 86.8(13) yes
F8 P2 F9 91.46(15) yes
F10 P2 F13 90.53(16) yes
F11 P2 F12 90.03(17) yes
F11 P2 F13 89.99(17) yes
F12 P2 F13 179.30(19) yes
F9 P2 F10 89.12(13) yes
F9 P2 F11 176.59(16) yes
F9 P2 F12 92.59(17) yes
F8 P2 F10 179.27(16) yes
F8 P2 F11 90.66(15) yes
F8 P2 F12 91.67(17) yes
F8 P2 F13 89.04(16) yes
F9 P2 F13 87.38(17) yes
F10 P2 F11 88.75(14) yes
F10 P2 F12 88.76(17) yes
C5 N1 C13 119.2(2) yes
C4 N1 C13 128.6(2) yes
C4 N1 C5 112.2(2) yes
C4 N2 C7 128.2(2) yes
C4 N2 C6 111.9(2) yes
C6 N2 C7 119.9(2) yes
C10 N3 C12 112.4(2) yes
C9 N3 C10 125.3(2) yes
C9 N3 C12 120.4(2) yes
C11 N4 C22 120.6(2) yes
C10 N4 C22 127.8(2) yes
C10 N4 C11 111.7(2) yes
Re1 N5 C31 174.3(2) yes
C37 N6 C45 120.3(2) yes
C36 N6 C37 111.5(2) yes
C36 N6 C45 128.2(2) yes
C38 N7 C39 120.8(2) yes
C36 N7 C39 125.4(2) yes
C36 N7 C38 112.1(2) yes
C42 N8 C44 112.2(2) yes
C41 N8 C42 128.1(2) yes
C41 N8 C44 119.7(2) yes
C42 N9 C54 127.9(2) yes
C42 N9 C43 111.9(2) yes
C43 N9 C54 120.1(2) yes
Re2 N10 C63 173.4(2) yes
Re1 C1 O1 167.9(3) yes
Re1 C2 O2 178.7(2) yes
Re1 C3 O3 170.9(3) yes
Re1 C4 N1 125.77(19) yes
N1 C4 N2 102.4(2) yes
Re1 C4 N2 131.7(2) yes
N1 C5 C6 106.5(3) yes
N2 C6 C5 107.0(3) yes
N2 C7 C8 111.4(2) yes
C7 C8 C9 112.1(2) no
N3 C9 C8 108.9(2) yes
Re1 C10 N3 128.0(2) yes
Re1 C10 N4 129.2(2) yes
N3 C10 N4 102.3(2) yes
N4 C11 C12 107.0(3) yes
N3 C12 C11 106.6(3) yes
N1 C13 C14 119.0(3) yes
N1 C13 C18 118.4(3) yes
C14 C13 C18 122.4(3) no
C13 C14 C15 117.2(3) no
C15 C14 C19 120.4(3) no
C13 C14 C19 122.4(3) no
C14 C15 C16 121.9(3) no
C15 C16 C17 119.0(3) no
C17 C16 C20 120.6(3) no
C15 C16 C20 120.5(3) no
C16 C17 C18 121.7(3) no
C13 C18 C17 117.7(3) no
C13 C18 C21 121.0(3) no
C17 C18 C21 121.3(3) no
N4 C22 C23 118.3(3) yes
N4 C22 C27 118.8(3) yes
C23 C22 C27 122.5(3) no
C22 C23 C24 117.4(3) no
C24 C23 C28 121.5(3) no
C22 C23 C28 121.0(3) no
C23 C24 C25 122.0(3) no
C24 C25 C26 118.4(3) no
C24 C25 C29 121.0(3) no
C26 C25 C29 120.6(3) no
C25 C26 C27 122.0(3) no
C22 C27 C26 117.6(3) no
C22 C27 C30 121.8(3) no
C26 C27 C30 120.6(3) no
N5 C31 C32 178.4(3) yes
N1 C5 H5 127.00 no
C6 C5 H5 127.00 no
C5 C6 H6 127.00 no
N2 C6 H6 126.00 no
H7A C7 H7B 108.00 no
C8 C7 H7A 109.00 no
C8 C7 H7B 109.00 no
N2 C7 H7B 109.00 no
N2 C7 H7A 109.00 no
C9 C8 H8A 109.00 no
C7 C8 H8B 109.00 no
C7 C8 H8A 109.00 no
C9 C8 H8B 109.00 no
H8A C8 H8B 108.00 no
N3 C9 H9A 110.00 no
C8 C9 H9B 110.00 no
H9A C9 H9B 108.00 no
C8 C9 H9A 110.00 no
N3 C9 H9B 110.00 no
C12 C11 H11 127.00 no
N4 C11 H11 126.00 no
N3 C12 H12 127.00 no
C11 C12 H12 127.00 no
C14 C15 H15 119.00 no
C16 C15 H15 119.00 no
C18 C17 H17 119.00 no
C16 C17 H17 119.00 no
C14 C19 H19C 110.00 no
C14 C19 H19B 109.00 no
C14 C19 H19A 109.00 no
H19A C19 H19B 110.00 no
H19A C19 H19C 109.00 no
H19B C19 H19C 109.00 no
H20B C20 H20C 110.00 no
C16 C20 H20B 109.00 no
C16 C20 H20C 109.00 no
C16 C20 H20A 110.00 no
H20A C20 H20C 109.00 no
H20A C20 H20B 109.00 no
C18 C21 H21C 109.00 no
H21A C21 H21C 110.00 no
H21B C21 H21C 110.00 no
C18 C21 H21A 110.00 no
C18 C21 H21B 109.00 no
H21A C21 H21B 109.00 no
C25 C24 H24 119.00 no
C23 C24 H24 119.00 no
C27 C26 H26 119.00 no
C25 C26 H26 119.00 no
C23 C28 H28A 109.00 no
H28A C28 H28B 110.00 no
H28A C28 H28C 109.00 no
C23 C28 H28C 109.00 no
H28B C28 H28C 110.00 no
C23 C28 H28B 109.00 no
C25 C29 H29C 109.00 no
C25 C29 H29B 109.00 no
H29B C29 H29C 110.00 no
H29A C29 H29C 110.00 no
C25 C29 H29A 109.00 no
H29A C29 H29B 110.00 no
C27 C30 H30A 109.00 no
C27 C30 H30B 110.00 no
C27 C30 H30C 109.00 no
H30A C30 H30C 109.00 no
H30B C30 H30C 110.00 no
H30A C30 H30B 109.00 no
C31 C32 H32A 109.00 no
H32A C32 H32C 109.00 no
H32B C32 H32C 109.00 no
C31 C32 H32B 109.00 no
C31 C32 H32C 109.00 no
H32A C32 H32B 109.00 no
Re2 C33 O4 171.5(3) yes
Re2 C34 O5 178.8(2) yes
Re2 C35 O6 168.0(3) yes
N6 C36 N7 102.8(2) yes
Re2 C36 N7 128.0(2) yes
Re2 C36 N6 128.85(19) yes
N6 C37 C38 106.9(3) yes
N7 C38 C37 106.7(3) yes
N7 C39 C40 108.8(2) yes
C39 C40 C41 112.0(2) no
N8 C41 C40 111.8(2) yes
Re2 C42 N9 126.43(19) yes
N8 C42 N9 102.4(2) yes
Re2 C42 N8 131.2(2) yes
N9 C43 C44 106.8(3) yes
N8 C44 C43 106.7(3) yes
N6 C45 C46 118.8(3) yes
C46 C45 C50 122.3(3) no
N6 C45 C50 118.5(3) yes
C45 C46 C51 121.6(3) no
C47 C46 C51 120.9(3) no
C45 C46 C47 117.5(3) no
C46 C47 C48 122.1(3) no
C49 C48 C52 120.9(3) no
C47 C48 C49 118.3(3) no
C47 C48 C52 120.8(3) no
C48 C49 C50 122.4(3) no
C45 C50 C49 117.3(3) no
C45 C50 C53 121.6(3) no
C49 C50 C53 121.0(3) no
C55 C54 C59 122.9(3) no
N9 C54 C55 119.0(3) yes
N9 C54 C59 117.9(3) yes
C54 C55 C60 122.2(3) no
C54 C55 C56 117.3(3) no
C56 C55 C60 120.5(3) no
C55 C56 C57 121.8(3) no
C58 C57 C61 121.1(3) no
C56 C57 C61 120.3(3) no
C56 C57 C58 118.6(3) no
C57 C58 C59 122.3(3) no
C54 C59 C62 121.5(3) no
C54 C59 C58 116.9(3) no
C58 C59 C62 121.7(3) no
N10 C63 C64 179.3(3) yes
C38 C37 H37 127.00 no
N6 C37 H37 127.00 no
N7 C38 H38 127.00 no
C37 C38 H38 127.00 no
H39A C39 H39B 108.00 no
N7 C39 H39A 110.00 no
N7 C39 H39B 110.00 no
C40 C39 H39A 110.00 no
C40 C39 H39B 110.00 no
C39 C40 H40A 109.00 no
C39 C40 H40B 109.00 no
C41 C40 H40A 109.00 no
C41 C40 H40B 109.00 no
H40A C40 H40B 108.00 no
N8 C41 H41B 109.00 no
C40 C41 H41A 109.00 no
N8 C41 H41A 109.00 no
C40 C41 H41B 109.00 no
H41A C41 H41B 108.00 no
N9 C43 H43 127.00 no
C44 C43 H43 127.00 no
N8 C44 H44 127.00 no
C43 C44 H44 127.00 no
C46 C47 H47 119.00 no
C48 C47 H47 119.00 no
C48 C49 H49 119.00 no
C50 C49 H49 119.00 no
H51A C51 H51C 110.00 no
H51B C51 H51C 110.00 no
C46 C51 H51A 109.00 no
C46 C51 H51B 109.00 no
C46 C51 H51C 109.00 no
H51A C51 H51B 109.00 no
H52B C52 H52C 110.00 no
C48 C52 H52C 109.00 no
C48 C52 H52A 109.00 no
C48 C52 H52B 109.00 no
H52A C52 H52B 109.00 no
H52A C52 H52C 109.00 no
C50 C53 H53B 109.00 no
C50 C53 H53A 109.00 no
C50 C53 H53C 109.00 no
H53A C53 H53B 110.00 no
H53A C53 H53C 110.00 no
H53B C53 H53C 109.00 no
C57 C56 H56 119.00 no
C55 C56 H56 119.00 no
C57 C58 H58 119.00 no
C59 C58 H58 119.00 no
H60A C60 H60C 109.00 no
C55 C60 H60B 109.00 no
H60B C60 H60C 109.00 no
C55 C60 H60A 110.00 no
C55 C60 H60C 110.00 no
H60A C60 H60B 109.00 no
C57 C61 H61C 109.00 no
C57 C61 H61B 109.00 no
C57 C61 H61A 109.00 no
H61B C61 H61C 110.00 no
H61A C61 H61B 109.00 no
H61A C61 H61C 109.00 no
H62A C62 H62B 110.00 no
C59 C62 H62A 109.00 no
C59 C62 H62B 109.00 no
C59 C62 H62C 109.00 no
H62A C62 H62C 109.00 no
H62B C62 H62C 109.00 no
H64B C64 H64C 109.00 no
C63 C64 H64A 110.00 no
C63 C64 H64B 110.00 no
C63 C64 H64C 109.00 no
H64A C64 H64B 109.00 no
H64A C64 H64C 110.00 no
N11 C65 C66 179.3(4) yes
C65 C66 H66A 109.00 no
C65 C66 H66B 109.00 no
C65 C66 H66C 110.00 no
H66A C66 H66B 110.00 no
H66A C66 H66C 109.00 no
H66B C66 H66C 110.00 no

loop_
_geom_bond_atom_site_label_1
_geom_bond_atom_site_label_2
_geom_bond_distance
_geom_bond_publ_flag
Re1 N5 2.136(2) yes
Re1 C1 1.965(3) yes
Re1 C2 1.917(3) yes
Re1 C3 1.948(3) yes
Re1 C4 2.235(3) yes
Re1 C10 2.205(3) yes
Re2 C36 2.212(3) yes
Re2 C42 2.250(3) yes
Re2 C33 1.945(3) yes
Re2 C34 1.922(3) yes
Re2 N10 2.132(2) yes
Re2 C35 1.958(3) yes
P1 F1 1.49(3) yes
P1 F2 1.638(14) yes
P1 F5A 1.558(5) yes
P1 F6A 1.529(7) yes
P1 F5 1.629(18) yes
P1 F3 1.46(2) yes
P1 F4 1.569(18) yes
P1 F4A 1.585(7) yes
P1 F6 1.55(2) yes
P1 F3A 1.595(6) yes
P1 F1A 1.589(12) yes
P1 F2A 1.569(9) yes
P2 F10 1.590(2) yes
P2 F8 1.577(3) yes
P2 F9 1.580(3) yes
P2 F13 1.581(2) yes
P2 F11 1.583(3) yes
P2 F12 1.562(2) yes
O1 C1 1.142(4) yes
O2 C2 1.156(4) yes
O3 C3 1.149(4) yes
O4 C33 1.149(4) yes
O5 C34 1.157(4) yes
O6 C35 1.147(4) yes
N1 C5 1.385(4) yes
N1 C4 1.368(4) yes
N1 C13 1.444(4) yes
N2 C4 1.367(3) yes
N2 C7 1.462(4) yes
N2 C6 1.384(4) yes
N3 C9 1.469(4) yes
N3 C10 1.365(4) yes
N3 C12 1.382(4) yes
N4 C22 1.444(4) yes
N4 C10 1.374(4) yes
N4 C11 1.385(4) yes
N5 C31 1.138(4) yes
N6 C45 1.443(4) yes
N6 C36 1.373(4) yes
N6 C37 1.388(4) yes
N7 C39 1.464(4) yes
N7 C38 1.382(4) yes
N7 C36 1.367(4) yes
N8 C44 1.384(4) yes
N8 C41 1.463(4) yes
N8 C42 1.365(4) yes
N9 C43 1.383(4) yes
N9 C54 1.442(4) yes
N9 C42 1.374(4) yes
N10 C63 1.137(4) yes
N11 C65 1.137(5) yes
C5 C6 1.333(4) no
C7 C8 1.527(4) no
C8 C9 1.525(4) no
C11 C12 1.332(4) no
C13 C18 1.395(4) no
C13 C14 1.398(4) no
C14 C19 1.502(4) no
C14 C15 1.395(4) no
C15 C16 1.385(5) no
C16 C20 1.504(5) no
C16 C17 1.383(4) no
C17 C18 1.392(4) no
C18 C21 1.509(4) no
C22 C23 1.401(4) no
C22 C27 1.394(4) no
C23 C24 1.391(4) no
C23 C28 1.510(4) no
C24 C25 1.393(4) no
C25 C29 1.510(5) no
C25 C26 1.394(4) no
C26 C27 1.389(4) no
C27 C30 1.508(4) no
C31 C32 1.455(5) no
C5 H5 0.9500 no
C6 H6 0.9500 no
C7 H7A 0.9900 no
C7 H7B 0.9900 no
C8 H8B 0.9900 no
C8 H8A 0.9900 no
C9 H9B 0.9900 no
C9 H9A 0.9900 no
C11 H11 0.9500 no
C12 H12 0.9500 no
C15 H15 0.9500 no
C17 H17 0.9500 no
C19 H19A 0.9800 no
C19 H19B 0.9800 no
C19 H19C 0.9800 no
C20 H20A 0.9800 no
C20 H20B 0.9800 no
C20 H20C 0.9800 no
C21 H21B 0.9800 no
C21 H21A 0.9800 no
C21 H21C 0.9800 no
C24 H24 0.9500 no
C26 H26 0.9500 no
C28 H28C 0.9800 no
C28 H28A 0.9800 no
C28 H28B 0.9800 no
C29 H29C 0.9800 no
C29 H29B 0.9800 no
C29 H29A 0.9800 no
C30 H30C 0.9800 no
C30 H30B 0.9800 no
C30 H30A 0.9800 no
C32 H32C 0.9800 no
C32 H32A 0.9800 no
C32 H32B 0.9800 no
C37 C38 1.342(4) no
C39 C40 1.525(4) no
C40 C41 1.523(4) no
C43 C44 1.336(4) no
C45 C50 1.396(4) no
C45 C46 1.397(4) no
C46 C47 1.394(4) no
C46 C51 1.507(4) no
C47 C48 1.387(4) no
C48 C49 1.383(4) no
C48 C52 1.511(5) no
C49 C50 1.394(4) no
C50 C53 1.498(4) no
C54 C59 1.395(4) no
C54 C55 1.396(4) no
C55 C60 1.506(5) no
C55 C56 1.392(5) no
C56 C57 1.386(5) no
C57 C58 1.386(5) no
C57 C61 1.510(5) no
C58 C59 1.391(4) no
C59 C62 1.504(4) no
C63 C64 1.447(4) no
C37 H37 0.9500 no
C38 H38 0.9500 no
C39 H39A 0.9900 no
C39 H39B 0.9900 no
C40 H40B 0.9900 no
C40 H40A 0.9900 no
C41 H41A 0.9900 no
C41 H41B 0.9900 no
C43 H43 0.9500 no
C44 H44 0.9500 no
C47 H47 0.9500 no
C49 H49 0.9500 no
C51 H51C 0.9800 no
C51 H51A 0.9800 no
C51 H51B 0.9800 no
C52 H52A 0.9800 no
C52 H52B 0.9800 no
C52 H52C 0.9800 no
C53 H53A 0.9800 no
C53 H53C 0.9800 no
C53 H53B 0.9800 no
C56 H56 0.9500 no
C58 H58 0.9500 no
C60 H60B 0.9800 no
C60 H60C 0.9800 no
C60 H60A 0.9800 no
C61 H61A 0.9800 no
C61 H61B 0.9800 no
C61 H61C 0.9800 no
C62 H62A 0.9800 no
C62 H62B 0.9800 no
C62 H62C 0.9800 no
C64 H64B 0.9800 no
C64 H64C 0.9800 no
C64 H64A 0.9800 no
C65 C66 1.454(5) no
C66 H66A 0.9800 no
C66 H66B 0.9800 no
C66 H66C 0.9800 no

loop_
_geom_hbond_atom_site_label_D
_geom_hbond_atom_site_label_H
_geom_hbond_atom_site_label_A
_geom_hbond_distance_DH
_geom_hbond_distance_HA
_geom_hbond_distance_DA
_geom_hbond_angle_DHA
_geom_hbond_site_symmetry_A
_geom_hbond_publ_flag
C6 H6 F1A 0.9500 2.5000 2.932(12) 108.00 1_655 yes
C7 H7A N3 0.9900 2.5400 2.921(4) 103.00 . yes
C9 H9B F5A 0.9900 2.5200 3.369(7) 143.00 . yes
C11 H11 F13 0.9500 2.4700 3.357(4) 156.00 . yes
C12 H12 F2A 0.9500 2.2000 3.097(9) 156.00 . yes
C37 H37 F3A 0.9500 2.5400 3.359(6) 144.00 2_445 yes
C38 H38 F12 0.9500 2.5300 3.392(4) 152.00 2_445 yes
C41 H41A F13 0.9900 2.5000 3.240(4) 131.00 2_545 yes
C41 H41B N7 0.9900 2.5100 2.906(4) 104.00 . yes
C43 H43 F8 0.9500 2.4900 3.352(4) 151.00 4_555 yes
C44 H44 N11 0.9500 2.5900 3.385(4) 141.00 3_656 yes
C60 H60A N9 0.9800 2.5200 2.898(4) 102.00 . yes
C64 H64A F3A 0.9800 2.4800 3.083(6) 119.00 2_545 yes

loop_
_geom_torsion_atom_site_label_1
_geom_torsion_atom_site_label_2
_geom_torsion_atom_site_label_3
_geom_torsion_atom_site_label_4
_geom_torsion
_geom_torsion_publ_flag
N5 Re1 C4 N1 -101.5(2) no
N5 Re1 C4 N2 84.3(3) no
C1 Re1 C4 N1 -10.4(3) no
C1 Re1 C4 N2 175.4(3) no
C2 Re1 C4 N1 78.6(3) no
C2 Re1 C4 N2 -95.7(3) no
C10 Re1 C4 N1 169.6(2) no
C10 Re1 C4 N2 -4.6(3) no
N5 Re1 C10 N3 -140.0(2) no
N5 Re1 C10 N4 50.1(3) no
C2 Re1 C10 N3 35.5(3) no
C2 Re1 C10 N4 -134.4(3) no
C3 Re1 C10 N3 124.5(3) no
C3 Re1 C10 N4 -45.4(3) no
C4 Re1 C10 N3 -55.8(3) no
C4 Re1 C10 N4 134.3(3) no
C42 Re2 C36 N6 -135.6(2) no
C42 Re2 C36 N7 51.7(3) no
N10 Re2 C42 N8 -79.4(3) no
N10 Re2 C42 N9 99.5(2) no
C34 Re2 C42 N8 101.6(3) no
C34 Re2 C42 N9 -79.6(3) no
C35 Re2 C42 N8 -169.1(3) no
C35 Re2 C42 N9 9.7(3) no
C36 Re2 C42 N8 11.1(3) no
N10 Re2 C36 N6 -52.5(2) no
N10 Re2 C36 N7 134.8(2) no
C33 Re2 C36 N6 40.4(3) no
C33 Re2 C36 N7 -132.3(3) no
C34 Re2 C36 N6 129.8(3) no
C34 Re2 C36 N7 -42.9(3) no
C36 Re2 C42 N9 -170.1(2) no
C5 N1 C4 Re1 -174.5(2) no
C5 N1 C4 N2 1.1(3) no
C13 N1 C4 N2 -175.6(2) no
C4 N1 C5 C6 -0.5(3) no
C13 N1 C5 C6 176.6(3) no
C4 N1 C13 C14 84.6(4) no
C4 N1 C13 C18 -100.9(3) no
C5 N1 C13 C14 -92.0(3) no
C13 N1 C4 Re1 8.8(4) no
C5 N1 C13 C18 82.5(3) no
C7 N2 C6 C5 -177.6(2) no
C6 N2 C4 Re1 173.8(2) no
C6 N2 C4 N1 -1.4(3) no
C7 N2 C4 Re1 -7.5(4) no
C7 N2 C4 N1 177.3(2) no
C4 N2 C6 C5 1.2(3) no
C4 N2 C7 C8 94.2(3) no
C6 N2 C7 C8 -87.2(3) no
C10 N3 C12 C11 0.3(3) no
C10 N3 C9 C8 86.9(3) no
C12 N3 C9 C8 -76.3(3) no
C9 N3 C10 Re1 23.7(4) no
C9 N3 C10 N4 -164.4(2) no
C12 N3 C10 Re1 -172.0(2) no
C12 N3 C10 N4 0.0(3) no
C9 N3 C12 C11 165.5(2) no
C11 N4 C10 N3 -0.2(3) no
C22 N4 C10 Re1 -6.3(4) no
C22 N4 C10 N3 -178.2(2) no
C10 N4 C11 C12 0.4(3) no
C22 N4 C11 C12 178.5(3) no
C10 N4 C22 C23 93.0(3) no
C10 N4 C22 C27 -94.2(4) no
C11 N4 C22 C23 -84.8(3) no
C11 N4 C22 C27 88.0(3) no
C11 N4 C10 Re1 171.6(2) no
C37 N6 C45 C50 83.4(3) no
C45 N6 C36 Re2 4.2(4) no
C36 N6 C37 C38 0.1(3) no
C45 N6 C37 C38 -178.8(2) no
C45 N6 C36 N7 178.3(2) no
C37 N6 C36 Re2 -174.6(2) no
C37 N6 C36 N7 -0.5(3) no
C37 N6 C45 C46 -89.2(3) no
C36 N6 C45 C46 92.1(4) no
C36 N6 C45 C50 -95.2(3) no
C39 N7 C36 Re2 -19.8(4) no
C39 N7 C36 N6 166.0(2) no
C36 N7 C38 C37 -0.7(3) no
C39 N7 C38 C37 -166.8(3) no
C38 N7 C36 N6 0.7(3) no
C38 N7 C36 Re2 174.9(2) no
C36 N7 C39 C40 -88.9(3) no
C38 N7 C39 C40 75.2(3) no
C44 N8 C41 C40 88.6(3) no
C44 N8 C42 Re2 -179.9(2) no
C41 N8 C42 Re2 -1.3(4) no
C41 N8 C42 N9 179.7(2) no
C42 N8 C41 C40 -89.9(3) no
C42 N8 C44 C43 -0.6(3) no
C44 N8 C42 N9 1.1(3) no
C41 N8 C44 C43 -179.3(2) no
C43 N9 C42 N8 -1.2(3) no
C54 N9 C42 Re2 -2.9(4) no
C54 N9 C42 N8 176.2(2) no
C42 N9 C43 C44 0.9(3) no
C43 N9 C42 Re2 179.7(2) no
C43 N9 C54 C55 86.9(3) no
C43 N9 C54 C59 -88.4(3) no
C42 N9 C54 C55 -90.3(4) no
C42 N9 C54 C59 94.3(4) no
C54 N9 C43 C44 -176.8(2) no
N1 C5 C6 N2 -0.4(3) no
N2 C7 C8 C9 -67.3(3) no
C7 C8 C9 N3 -58.8(3) no
N4 C11 C12 N3 -0.4(3) no
N1 C13 C18 C17 -178.0(3) no
N1 C13 C18 C21 0.6(4) no
C14 C13 C18 C17 -3.7(4) no
C14 C13 C18 C21 175.0(3) no
N1 C13 C14 C15 178.2(3) no
N1 C13 C14 C19 -3.0(4) no
C18 C13 C14 C15 3.9(4) no
C18 C13 C14 C19 -177.3(3) no
C13 C14 C15 C16 -0.9(5) no
C19 C14 C15 C16 -179.8(3) no
C14 C15 C16 C17 -2.1(5) no
C14 C15 C16 C20 178.1(3) no
C20 C16 C17 C18 -177.9(3) no
C15 C16 C17 C18 2.3(5) no
C16 C17 C18 C13 0.5(5) no
C16 C17 C18 C21 -178.1(3) no
N4 C22 C27 C30 -1.6(4) no
C23 C22 C27 C30 170.9(3) no
N4 C22 C23 C28 2.1(4) no
C23 C22 C27 C26 -5.5(4) no
N4 C22 C23 C24 178.1(3) no
N4 C22 C27 C26 -178.0(3) no
C27 C22 C23 C24 5.5(4) no
C27 C22 C23 C28 -170.4(3) no
C22 C23 C24 C25 -1.6(4) no
C28 C23 C24 C25 174.4(3) no
C23 C24 C25 C29 179.8(3) no
C23 C24 C25 C26 -2.2(4) no
C24 C25 C26 C27 2.2(4) no
C29 C25 C26 C27 -179.8(3) no
C25 C26 C27 C30 -175.0(3) no
C25 C26 C27 C22 1.5(4) no
N6 C37 C38 N7 0.4(3) no
N7 C39 C40 C41 58.2(3) no
C39 C40 C41 N8 69.0(3) no
N9 C43 C44 N8 -0.2(3) no
N6 C45 C46 C47 177.1(3) no
N6 C45 C46 C51 0.6(4) no
C50 C45 C46 C47 4.7(4) no
C50 C45 C46 C51 -171.7(3) no
N6 C45 C50 C49 -176.6(3) no
N6 C45 C50 C53 -0.2(4) no
C46 C45 C50 C49 -4.2(4) no
C46 C45 C50 C53 172.2(3) no
C45 C46 C47 C48 -2.6(4) no
C51 C46 C47 C48 173.9(3) no
C46 C47 C48 C49 0.1(5) no
C46 C47 C48 C52 -179.5(3) no
C47 C48 C49 C50 0.4(5) no
C52 C48 C49 C50 -180.0(3) no
C48 C49 C50 C45 1.6(5) no
C48 C49 C50 C53 -174.8(3) no
N9 C54 C55 C56 -179.6(3) no
N9 C54 C55 C60 2.3(5) no
C59 C54 C55 C56 -4.5(5) no
C59 C54 C55 C60 177.4(3) no
N9 C54 C59 C58 180.0(3) no
N9 C54 C59 C62 0.4(4) no
C55 C54 C59 C58 4.8(5) no
C55 C54 C59 C62 -174.7(3) no
C54 C55 C56 C57 0.0(5) no
C60 C55 C56 C57 178.2(3) no
C55 C56 C57 C58 3.7(5) no
C55 C56 C57 C61 -174.4(3) no
C56 C57 C58 C59 -3.4(5) no
C61 C57 C58 C59 174.7(3) no
C57 C58 C59 C54 -0.8(5) no
C57 C58 C59 C62 178.8(3) no
